data_4070163
loop_
_publ_author_name
'Moreno, Aitor'
'Pregosin, Paul S.'
'Laurenczy, G\'abor'
'Phillips, Andrew D.'
'Dyson, Paul J.'

_publ_section_title
;
 Influence of Ion Pairing on Styrene Hydrogenation Using a Cationic
 \h6-Arene \b-Diketiminato&#x2212;Ruthenium Complex
;
_journal_issue 22
_journal_name_full Organometallics
_journal_page_first 6432
_journal_paper_doi 10.1021/om900634s
_journal_volume 28
_journal_year 2009
_chemical_formula_moiety 'C27 H31 N2 Ru,C1 S F3 O3, C1 H1 Cl3'
_chemical_formula_sum 'C29 H32 Cl3 F3 N2 O3 Ru S'
_chemical_formula_weight 753.05
_space_group_IT_number 2
_symmetry_cell_setting triclinic
_symmetry_Int_Tables_number 2
_symmetry_space_group_name_Hall '-P 1'
_symmetry_space_group_name_H-M 'P -1'
_atom_sites_solution_hydrogens geom
_atom_sites_solution_primary direct
_atom_sites_solution_secondary difmap
_audit_creation_method SHELXL-97
_cell_angle_alpha 111.743(4)
_cell_angle_beta 95.986(3)
_cell_angle_gamma 105.286(3)
_cell_formula_units_Z 2
_cell_length_a 11.6147(3)
_cell_length_b 12.3562(5)
_cell_length_c 12.6842(5)
_cell_measurement_reflns_used 6728
_cell_measurement_temperature 133(2)
_cell_measurement_theta_max 29.1625
_cell_measurement_theta_min 3.0184
_cell_volume 1589.06(12)
_computing_cell_refinement
;
CrysAlis RED, Oxford Diffraction Ltd.,
Version 1.171.32.24 (release 21-04-2008 CrysAlis171 .NET)
(compiled Apr 21 2008,18:23:10)
;
_computing_data_collection
;
CrysAlis CCD, Oxford Diffraction Ltd.,
Version 1.171.32.24 (release 21-04-2008 CrysAlis171 .NET)
(compiled Apr 21 2008,18:23:10)
;
_computing_data_reduction
;
CrysAlis RED, Oxford Diffraction Ltd.,
Version 1.171.32.24 (release 21-04-2008 CrysAlis171 .NET)
(compiled Apr 21 2008,18:23:10)
;
_computing_molecular_graphics 'XP, SHELXTL v. 6.14 (Bruker, 2003)'
_computing_publication_material 'XCIF, SHELXTL, v. 6.14 (Bruker, 2003)'
_computing_structure_refinement 'SHELXL-97 v. 6.14 (Sheldrick, 1997)'
_computing_structure_solution 'SHELXS-97 v. 6.14 (Sheldrick, 1990)'
_diffrn_ambient_temperature 133(2)
_diffrn_detector 'Oxford Diffraction Sapphire CCD'
_diffrn_detector_area_resol_mean 8.2812
_diffrn_measured_fraction_theta_full 0.874
_diffrn_measured_fraction_theta_max 0.874
_diffrn_measurement_device_type 'Kuma KM4'
_diffrn_measurement_method '\F and \W scans'
_diffrn_radiation_monochromator graphite
_diffrn_radiation_source 'Kuma (Mo) X-ray Source'
_diffrn_radiation_type MoK\a
_diffrn_radiation_wavelength 0.71073
_diffrn_reflns_av_R_equivalents 0.0372
_diffrn_reflns_av_sigmaI/netI 0.0450
_diffrn_reflns_limit_h_max 13
_diffrn_reflns_limit_h_min -13
_diffrn_reflns_limit_k_max 14
_diffrn_reflns_limit_k_min -12
_diffrn_reflns_limit_l_max 13
_diffrn_reflns_limit_l_min -13
_diffrn_reflns_number 9880
_diffrn_reflns_theta_full 25.00
_diffrn_reflns_theta_max 25.00
_diffrn_reflns_theta_min 3.02
_diffrn_standards_decay_% 0
_exptl_absorpt_coefficient_mu 0.862
_exptl_absorpt_correction_T_max 1.00000
_exptl_absorpt_correction_T_min 0.65073
_exptl_absorpt_correction_type multi-scan
_exptl_absorpt_process_details
;
CrysAlis RED, Oxford Diffraction Ltd.,
Version 1.171.32.24 (release 21-04-2008 CrysAlis171 .NET)
(compiled Apr 21 2008,18:23:10)
Empirical absorption correction using spherical harmonics,
implemented in SCALE3 ABSPACK scaling algorithm.
;
_exptl_crystal_colour red
_exptl_crystal_density_diffrn 1.574
_exptl_crystal_density_method 'not measured'
_exptl_crystal_description plate
_exptl_crystal_F_000 764
_exptl_crystal_size_max 0.25
_exptl_crystal_size_mid 0.20
_exptl_crystal_size_min 0.15
_refine_diff_density_max 0.696
_refine_diff_density_min -1.253
_refine_diff_density_rms 0.093
_refine_ls_extinction_method none
_refine_ls_goodness_of_fit_ref 0.977
_refine_ls_hydrogen_treatment constr
_refine_ls_matrix_type full
_refine_ls_number_parameters 385
_refine_ls_number_reflns 4899
_refine_ls_number_restraints 0
_refine_ls_restrained_S_all 0.977
_refine_ls_R_factor_all 0.0520
_refine_ls_R_factor_gt 0.0400
_refine_ls_shift/su_max 0.001
_refine_ls_shift/su_mean 0.000
_refine_ls_structure_factor_coef Fsqd
_refine_ls_weighting_details 'calc w=1/[\s^2^(Fo^2^)+(0.0711P)^2^+0.0000P] where P=(Fo^2^+2Fc^2^)/3'
_refine_ls_weighting_scheme calc
_refine_ls_wR_factor_gt 0.0975
_refine_ls_wR_factor_ref 0.1020
_reflns_number_gt 4016
_reflns_number_total 4899
_reflns_threshold_expression I>2\s(I)
_cod_data_source_file om900634s_si_002.cif
_cod_data_source_block adp127
_cod_original_cell_volume 1589.06(10)
_cod_original_sg_symbol_Hall -P1
_cod_database_code 4070163

loop_
_symmetry_equiv_pos_as_xyz
'x, y, z'
'-x, -y, -z'

loop_
_atom_site_label
_atom_site_type_symbol
_atom_site_fract_x
_atom_site_fract_y
_atom_site_fract_z
_atom_site_U_iso_or_equiv
_atom_site_adp_type
_atom_site_occupancy
_atom_site_symmetry_multiplicity
_atom_site_calc_flag
_atom_site_refinement_flags
Ru1 Ru 0.66696(3) 0.79331(3) 0.55233(3) 0.01927(11) Uani 1 1 d .
N1 N 0.7525(3) 0.9468(3) 0.6964(3) 0.0209(7) Uani 1 1 d .
N2 N 0.7032(3) 0.8919(3) 0.4588(3) 0.0194(7) Uani 1 1 d .
C1 C 0.7697(3) 0.9255(3) 0.8013(3) 0.0214(9) Uani 1 1 d .
C2 C 0.8756(4) 0.8973(4) 0.8284(3) 0.0242(9) Uani 1 1 d .
C3 C 0.8880(4) 0.8667(4) 0.9220(4) 0.0343(11) Uani 1 1 d .
H3 H 0.9593 0.8487 0.9432 0.041 Uiso 1 1 calc R
C4 C 0.7997(4) 0.8619(4) 0.9849(4) 0.0385(11) Uani 1 1 d .
H4 H 0.8085 0.8375 1.0472 0.046 Uiso 1 1 calc R
C5 C 0.6970(4) 0.8927(4) 0.9582(4) 0.0372(11) Uani 1 1 d .
H5 H 0.6370 0.8905 1.0035 0.045 Uiso 1 1 calc R
C6 C 0.6806(4) 0.9265(4) 0.8667(3) 0.0279(10) Uani 1 1 d .
C7 C 0.9711(4) 0.8977(4) 0.7579(4) 0.0314(10) Uani 1 1 d .
H7A H 1.0355 0.8727 0.7888 0.047 Uiso 1 1 calc R
H7B H 1.0067 0.9809 0.7621 0.047 Uiso 1 1 calc R
H7C H 0.9335 0.8399 0.6766 0.047 Uiso 1 1 calc R
C8 C 0.5699(4) 0.9609(4) 0.8382(4) 0.0368(11) Uani 1 1 d .
H8A H 0.5057 0.9295 0.8739 0.055 Uiso 1 1 calc R
H8B H 0.5395 0.9248 0.7535 0.055 Uiso 1 1 calc R
H8C H 0.5925 1.0509 0.8687 0.055 Uiso 1 1 calc R
C9 C 0.8026(3) 1.0627(3) 0.7070(3) 0.0209(9) Uani 1 1 d .
C10 C 0.8668(4) 1.1641(4) 0.8267(4) 0.0298(10) Uani 1 1 d .
H10A H 0.8089 1.1697 0.8779 0.045 Uiso 1 1 calc R
H10B H 0.8976 1.2428 0.8205 0.045 Uiso 1 1 calc R
H10C H 0.9355 1.1453 0.8594 0.045 Uiso 1 1 calc R
C11 C 0.8004(3) 1.0939(4) 0.6133(3) 0.0202(8) Uani 1 1 d .
H11 H 0.8334 1.1791 0.6306 0.024 Uiso 1 1 calc R
C12 C 0.7552(3) 1.0146(4) 0.4965(3) 0.0221(9) Uani 1 1 d .
C13 C 0.7699(4) 1.0717(4) 0.4096(4) 0.0313(10) Uani 1 1 d .
H13A H 0.8259 1.0418 0.3625 0.047 Uiso 1 1 calc R
H13B H 0.8034 1.1617 0.4514 0.047 Uiso 1 1 calc R
H13C H 0.6899 1.0486 0.3587 0.047 Uiso 1 1 calc R
C14 C 0.6707(3) 0.8205(4) 0.3342(3) 0.0224(9) Uani 1 1 d .
C15 C 0.7554(4) 0.7712(4) 0.2805(4) 0.0256(9) Uani 1 1 d .
C16 C 0.7183(4) 0.6944(4) 0.1614(4) 0.0357(11) Uani 1 1 d .
H16 H 0.7738 0.6587 0.1230 0.043 Uiso 1 1 calc R
C17 C 0.6034(4) 0.6693(4) 0.0983(4) 0.0399(11) Uani 1 1 d .
H17 H 0.5799 0.6165 0.0175 0.048 Uiso 1 1 calc R
C18 C 0.5215(4) 0.7219(4) 0.1537(4) 0.0334(10) Uani 1 1 d .
H18 H 0.4429 0.7058 0.1095 0.040 Uiso 1 1 calc R
C19 C 0.5524(3) 0.7970(4) 0.2715(3) 0.0247(9) Uani 1 1 d .
C20 C 0.8816(4) 0.7989(4) 0.3479(4) 0.0366(11) Uani 1 1 d .
H20A H 0.9288 0.8859 0.3716 0.055 Uiso 1 1 calc R
H20B H 0.9229 0.7468 0.2988 0.055 Uiso 1 1 calc R
H20C H 0.8756 0.7823 0.4173 0.055 Uiso 1 1 calc R
C21 C 0.4628(4) 0.8498(4) 0.3318(4) 0.0307(10) Uani 1 1 d .
H21A H 0.3857 0.8228 0.2752 0.046 Uiso 1 1 calc R
H21B H 0.4966 0.9400 0.3666 0.046 Uiso 1 1 calc R
H21C H 0.4476 0.8210 0.3930 0.046 Uiso 1 1 calc R
C22 C 0.5526(4) 0.6739(4) 0.6228(4) 0.0306(10) Uani 1 1 d .
H22 H 0.5195 0.6937 0.6903 0.037 Uiso 1 1 calc R
C23 C 0.6670(4) 0.6568(4) 0.6282(4) 0.0330(10) Uani 1 1 d .
H23 H 0.7112 0.6638 0.6991 0.040 Uiso 1 1 calc R
C24 C 0.7161(4) 0.6295(4) 0.5299(4) 0.0330(10) Uani 1 1 d .
H24 H 0.7967 0.6248 0.5350 0.040 Uiso 1 1 calc R
C25 C 0.6451(4) 0.6086(4) 0.4216(4) 0.0357(11) Uani 1 1 d .
H25 H 0.6767 0.5853 0.3534 0.043 Uiso 1 1 calc R
C26 C 0.5292(4) 0.6222(4) 0.4148(4) 0.0358(11) Uani 1 1 d .
H26 H 0.4803 0.6051 0.3420 0.043 Uiso 1 1 calc R
C27 C 0.4865(4) 0.6615(4) 0.5170(4) 0.0335(11) Uani 1 1 d .
H27 H 0.4122 0.6800 0.5150 0.040 Uiso 1 1 calc R
S1 S 0.87622(9) 0.47260(9) 0.71559(9) 0.0297(3) Uani 1 1 d .
O1 O 0.7698(3) 0.3799(3) 0.6297(3) 0.0467(9) Uani 1 1 d .
O2 O 0.9133(3) 0.5885(3) 0.7066(3) 0.0398(8) Uani 1 1 d .
O3 O 0.9748(3) 0.4284(3) 0.7386(3) 0.0396(8) Uani 1 1 d .
F1 F 0.9087(3) 0.6001(3) 0.9403(2) 0.0568(8) Uani 1 1 d .
F2 F 0.7257(3) 0.5490(3) 0.8433(3) 0.0540(8) Uani 1 1 d .
F3 F 0.7887(3) 0.4141(3) 0.8772(3) 0.0542(8) Uani 1 1 d .
C28 C 0.8230(4) 0.5105(4) 0.8504(4) 0.0385(11) Uani 1 1 d .
C29 C 0.2137(4) 0.6605(4) 0.7897(4) 0.0329(10) Uani 1 1 d .
H29 H 0.1343 0.6041 0.7899 0.040 Uiso 1 1 calc R
Cl1 Cl 0.22729(11) 0.81274(11) 0.87883(10) 0.0456(3) Uani 1 1 d .
Cl2 Cl 0.33612(15) 0.62354(14) 0.84836(11) 0.0634(4) Uani 1 1 d .
Cl3 Cl 0.21697(11) 0.64120(11) 0.64655(9) 0.0396(3) Uani 1 1 d .

loop_
_atom_site_aniso_label
_atom_site_aniso_U_11
_atom_site_aniso_U_22
_atom_site_aniso_U_33
_atom_site_aniso_U_23
_atom_site_aniso_U_13
_atom_site_aniso_U_12
Ru1 0.01321(16) 0.01953(18) 0.02385(18) 0.00910(13) 0.00256(12) 0.00392(13)
N1 0.0143(15) 0.0233(17) 0.0277(18) 0.0118(14) 0.0054(13) 0.0084(14)
N2 0.0097(15) 0.0209(17) 0.0256(17) 0.0080(14) 0.0026(13) 0.0049(13)
C1 0.023(2) 0.0182(19) 0.019(2) 0.0059(16) 0.0012(16) 0.0050(17)
C2 0.023(2) 0.023(2) 0.020(2) 0.0079(17) -0.0054(16) 0.0021(17)
C3 0.035(3) 0.027(2) 0.035(3) 0.015(2) -0.005(2) 0.005(2)
C4 0.048(3) 0.032(2) 0.027(2) 0.015(2) -0.006(2) 0.001(2)
C5 0.047(3) 0.030(2) 0.027(2) 0.010(2) 0.013(2) 0.003(2)
C6 0.028(2) 0.026(2) 0.026(2) 0.0080(18) 0.0085(18) 0.0066(19)
C7 0.019(2) 0.032(2) 0.040(2) 0.013(2) -0.0009(18) 0.0087(19)
C8 0.032(2) 0.037(3) 0.044(3) 0.014(2) 0.019(2) 0.015(2)
C9 0.0129(18) 0.022(2) 0.029(2) 0.0095(17) 0.0063(15) 0.0088(17)
C10 0.029(2) 0.023(2) 0.034(2) 0.0092(19) 0.0052(18) 0.0068(19)
C11 0.0131(18) 0.022(2) 0.029(2) 0.0129(17) 0.0057(15) 0.0084(16)
C12 0.0146(18) 0.031(2) 0.031(2) 0.0172(18) 0.0105(16) 0.0138(18)
C13 0.030(2) 0.032(2) 0.036(2) 0.020(2) 0.0070(19) 0.009(2)
C14 0.0188(19) 0.024(2) 0.026(2) 0.0129(17) 0.0067(16) 0.0064(17)
C15 0.020(2) 0.030(2) 0.033(2) 0.0187(19) 0.0132(17) 0.0082(18)
C16 0.045(3) 0.034(2) 0.033(2) 0.014(2) 0.022(2) 0.016(2)
C17 0.050(3) 0.040(3) 0.024(2) 0.011(2) 0.011(2) 0.006(2)
C18 0.027(2) 0.040(3) 0.029(2) 0.017(2) 0.0011(18) 0.002(2)
C19 0.0169(19) 0.032(2) 0.029(2) 0.0176(19) 0.0049(16) 0.0061(18)
C20 0.021(2) 0.048(3) 0.050(3) 0.023(2) 0.018(2) 0.019(2)
C21 0.019(2) 0.042(3) 0.036(2) 0.018(2) 0.0039(18) 0.0145(19)
C22 0.030(2) 0.020(2) 0.037(2) 0.0148(19) 0.0107(19) -0.0035(19)
C23 0.034(2) 0.025(2) 0.036(2) 0.017(2) -0.007(2) 0.0019(19)
C24 0.028(2) 0.020(2) 0.049(3) 0.014(2) 0.007(2) 0.0054(19)
C25 0.050(3) 0.018(2) 0.033(2) 0.0078(19) 0.010(2) 0.006(2)
C26 0.038(3) 0.022(2) 0.033(2) 0.013(2) -0.011(2) -0.006(2)
C27 0.018(2) 0.024(2) 0.051(3) 0.017(2) 0.0015(19) -0.0052(18)
S1 0.0205(5) 0.0275(5) 0.0386(6) 0.0116(5) 0.0028(4) 0.0085(4)
O1 0.0320(17) 0.0419(19) 0.0433(19) 0.0030(16) -0.0066(15) 0.0035(15)
O2 0.0333(17) 0.0354(17) 0.056(2) 0.0232(16) 0.0090(15) 0.0139(15)
O3 0.0278(16) 0.0395(18) 0.061(2) 0.0242(16) 0.0105(15) 0.0204(15)
F1 0.0605(19) 0.0520(18) 0.0421(16) 0.0072(14) 0.0023(14) 0.0152(16)
F2 0.0457(16) 0.0592(19) 0.073(2) 0.0279(16) 0.0273(15) 0.0355(15)
F3 0.0612(19) 0.0494(18) 0.072(2) 0.0373(16) 0.0315(16) 0.0257(16)
C28 0.032(2) 0.032(2) 0.050(3) 0.015(2) 0.006(2) 0.012(2)
C29 0.030(2) 0.035(2) 0.032(2) 0.011(2) 0.0089(19) 0.011(2)
Cl1 0.0395(6) 0.0410(7) 0.0456(7) 0.0016(6) 0.0054(5) 0.0217(6)
Cl2 0.0891(11) 0.0715(9) 0.0385(7) 0.0144(7) 0.0028(7) 0.0571(9)
Cl3 0.0425(6) 0.0510(7) 0.0332(6) 0.0186(5) 0.0129(5) 0.0242(6)

loop_
_atom_type_symbol
_atom_type_description
_atom_type_scat_dispersion_real
_atom_type_scat_dispersion_imag
_atom_type_scat_source
C C 0.0033 0.0016 'International Tables Vol C Tables 4.2.6.8 and 6.1.1.4'
H H 0.0000 0.0000 'International Tables Vol C Tables 4.2.6.8 and 6.1.1.4'
N N 0.0061 0.0033 'International Tables Vol C Tables 4.2.6.8 and 6.1.1.4'
O O 0.0106 0.0060 'International Tables Vol C Tables 4.2.6.8 and 6.1.1.4'
F F 0.0171 0.0103 'International Tables Vol C Tables 4.2.6.8 and 6.1.1.4'
S S 0.1246 0.1234 'International Tables Vol C Tables 4.2.6.8 and 6.1.1.4'
Cl Cl 0.1484 0.1585 'International Tables Vol C Tables 4.2.6.8 and 6.1.1.4'
Ru Ru -1.2594 0.8363 'International Tables Vol C Tables 4.2.6.8 and 6.1.1.4'

loop_
_geom_angle_atom_site_label_1
_geom_angle_atom_site_label_2
_geom_angle_atom_site_label_3
_geom_angle
N2 Ru1 N1 88.80(13)
N2 Ru1 C27 121.08(14)
N1 Ru1 C27 127.78(15)
N2 Ru1 C24 125.67(15)
N1 Ru1 C24 118.33(14)
C27 Ru1 C24 80.08(16)
N2 Ru1 C25 100.49(15)
N1 Ru1 C25 154.47(15)
C27 Ru1 C25 66.92(17)
C24 Ru1 C25 37.99(16)
N2 Ru1 C22 157.23(14)
N1 Ru1 C22 101.77(14)
C27 Ru1 C22 37.40(16)
C24 Ru1 C22 66.68(16)
C25 Ru1 C22 78.56(17)
N2 Ru1 C23 161.97(15)
N1 Ru1 C23 98.19(14)
C27 Ru1 C23 66.95(16)
C24 Ru1 C23 36.78(16)
C25 Ru1 C23 66.63(16)
C22 Ru1 C23 36.60(16)
N2 Ru1 C26 98.96(14)
N1 Ru1 C26 164.58(16)
C27 Ru1 C26 37.04(17)
C24 Ru1 C26 67.53(16)
C25 Ru1 C26 36.79(17)
C22 Ru1 C26 66.49(16)
C23 Ru1 C26 78.41(15)
C9 N1 C1 117.2(3)
C9 N1 Ru1 128.9(3)
C1 N1 Ru1 113.7(2)
C12 N2 C14 116.5(3)
C12 N2 Ru1 128.6(3)
C14 N2 Ru1 114.8(2)
C6 C1 C2 122.6(4)
C6 C1 N1 120.4(3)
C2 C1 N1 116.9(3)
C3 C2 C1 117.6(4)
C3 C2 C7 120.5(4)
C1 C2 C7 122.0(3)
C4 C3 C2 121.2(4)
C4 C3 H3 119.4
C2 C3 H3 119.4
C3 C4 C5 120.3(4)
C3 C4 H4 119.8
C5 C4 H4 119.8
C6 C5 C4 121.1(4)
C6 C5 H5 119.4
C4 C5 H5 119.4
C5 C6 C1 117.2(4)
C5 C6 C8 121.2(4)
C1 C6 C8 121.6(4)
C2 C7 H7A 109.5
C2 C7 H7B 109.5
H7A C7 H7B 109.5
C2 C7 H7C 109.5
H7A C7 H7C 109.5
H7B C7 H7C 109.5
C6 C8 H8A 109.5
C6 C8 H8B 109.5
H8A C8 H8B 109.5
C6 C8 H8C 109.5
H8A C8 H8C 109.5
H8B C8 H8C 109.5
N1 C9 C11 123.0(4)
N1 C9 C10 119.1(4)
C11 C9 C10 117.9(4)
C9 C10 H10A 109.5
C9 C10 H10B 109.5
H10A C10 H10B 109.5
C9 C10 H10C 109.5
H10A C10 H10C 109.5
H10B C10 H10C 109.5
C9 C11 C12 127.2(4)
C9 C11 H11 116.4
C12 C11 H11 116.4
N2 C12 C11 123.2(4)
N2 C12 C13 120.0(3)
C11 C12 C13 116.8(3)
C12 C13 H13A 109.5
C12 C13 H13B 109.5
H13A C13 H13B 109.5
C12 C13 H13C 109.5
H13A C13 H13C 109.5
H13B C13 H13C 109.5
C15 C14 C19 122.0(4)
C15 C14 N2 118.7(3)
C19 C14 N2 119.2(3)
C14 C15 C16 117.6(4)
C14 C15 C20 121.4(4)
C16 C15 C20 121.0(4)
C17 C16 C15 121.6(4)
C17 C16 H16 119.2
C15 C16 H16 119.2
C16 C17 C18 119.6(4)
C16 C17 H17 120.2
C18 C17 H17 120.2
C19 C18 C17 121.3(4)
C19 C18 H18 119.3
C17 C18 H18 119.3
C18 C19 C14 117.8(4)
C18 C19 C21 121.3(4)
C14 C19 C21 120.9(4)
C15 C20 H20A 109.5
C15 C20 H20B 109.5
H20A C20 H20B 109.5
C15 C20 H20C 109.5
H20A C20 H20C 109.5
H20B C20 H20C 109.5
C19 C21 H21A 109.5
C19 C21 H21B 109.5
H21A C21 H21B 109.5
C19 C21 H21C 109.5
H21A C21 H21C 109.5
H21B C21 H21C 109.5
C23 C22 C27 119.8(4)
C23 C22 Ru1 72.1(3)
C27 C22 Ru1 69.3(2)
C23 C22 H22 120.1
C27 C22 H22 120.1
Ru1 C22 H22 131.2
C24 C23 C22 120.1(4)
C24 C23 Ru1 69.3(2)
C22 C23 Ru1 71.3(2)
C24 C23 H23 120.0
C22 C23 H23 120.0
Ru1 C23 H23 132.3
C23 C24 C25 119.7(4)
C23 C24 Ru1 73.9(2)
C25 C24 Ru1 71.9(2)
C23 C24 H24 120.2
C25 C24 H24 120.2
Ru1 C24 H24 125.8
C26 C25 C24 120.4(4)
C26 C25 Ru1 72.9(2)
C24 C25 Ru1 70.1(2)
C26 C25 H25 119.8
C24 C25 H25 119.8
Ru1 C25 H25 129.7
C25 C26 C27 118.8(4)
C25 C26 Ru1 70.3(2)
C27 C26 Ru1 69.1(2)
C25 C26 H26 120.6
C27 C26 H26 120.6
Ru1 C26 H26 133.0
C26 C27 C22 120.7(4)
C26 C27 Ru1 73.8(3)
C22 C27 Ru1 73.3(2)
C26 C27 H27 119.6
C22 C27 H27 119.6
Ru1 C27 H27 125.0
O2 S1 O3 114.91(19)
O2 S1 O1 115.5(2)
O3 S1 O1 114.76(19)
O2 S1 C28 102.9(2)
O3 S1 C28 102.9(2)
O1 S1 C28 103.3(2)
F1 C28 F3 107.2(4)
F1 C28 F2 106.8(4)
F3 C28 F2 106.8(4)
F1 C28 S1 112.1(3)
F3 C28 S1 112.2(3)
F2 C28 S1 111.5(3)
Cl3 C29 Cl1 111.3(3)
Cl3 C29 Cl2 110.2(2)
Cl1 C29 Cl2 108.5(2)
Cl3 C29 H29 108.9
Cl1 C29 H29 108.9
Cl2 C29 H29 108.9

loop_
_geom_bond_atom_site_label_1
_geom_bond_atom_site_label_2
_geom_bond_distance
Ru1 N2 1.994(3)
Ru1 N1 1.996(3)
Ru1 C27 2.170(4)
Ru1 C24 2.172(4)
Ru1 C25 2.197(4)
Ru1 C22 2.221(4)
Ru1 C23 2.230(4)
Ru1 C26 2.231(4)
N1 C9 1.344(5)
N1 C1 1.454(5)
N2 C12 1.346(5)
N2 C14 1.443(5)
C1 C6 1.391(5)
C1 C2 1.406(5)
C2 C3 1.378(6)
C2 C7 1.496(6)
C3 C4 1.365(7)
C3 H3 0.9500
C4 C5 1.390(6)
C4 H4 0.9500
C5 C6 1.383(6)
C5 H5 0.9500
C6 C8 1.507(5)
C7 H7A 0.9800
C7 H7B 0.9800
C7 H7C 0.9800
C8 H8A 0.9800
C8 H8B 0.9800
C8 H8C 0.9800
C9 C11 1.379(6)
C9 C10 1.514(5)
C10 H10A 0.9800
C10 H10B 0.9800
C10 H10C 0.9800
C11 C12 1.386(5)
C11 H11 0.9500
C12 C13 1.514(6)
C13 H13A 0.9800
C13 H13B 0.9800
C13 H13C 0.9800
C14 C15 1.398(5)
C14 C19 1.412(5)
C15 C16 1.398(6)
C15 C20 1.501(5)
C16 C17 1.375(6)
C16 H16 0.9500
C17 C18 1.396(6)
C17 H17 0.9500
C18 C19 1.381(6)
C18 H18 0.9500
C19 C21 1.499(5)
C20 H20A 0.9800
C20 H20B 0.9800
C20 H20C 0.9800
C21 H21A 0.9800
C21 H21B 0.9800
C21 H21C 0.9800
C22 C23 1.398(6)
C22 C27 1.409(6)
C22 H22 0.9500
C23 C24 1.390(6)
C23 H23 0.9500
C24 C25 1.422(6)
C24 H24 0.9500
C25 C26 1.398(6)
C25 H25 0.9500
C26 C27 1.399(6)
C26 H26 0.9500
C27 H27 0.9500
S1 O2 1.434(3)
S1 O3 1.440(3)
S1 O1 1.440(3)
S1 C28 1.817(5)
F1 C28 1.328(5)
F2 C28 1.344(5)
F3 C28 1.330(5)
C29 Cl3 1.747(4)
C29 Cl1 1.752(4)
C29 Cl2 1.777(4)
C29 H29 1.0000

loop_
_geom_torsion_atom_site_label_1
_geom_torsion_atom_site_label_2
_geom_torsion_atom_site_label_3
_geom_torsion_atom_site_label_4
_geom_torsion
N2 Ru1 N1 C9 2.9(3)
C27 Ru1 N1 C9 -126.7(3)
C24 Ru1 N1 C9 133.5(3)
C25 Ru1 N1 C9 115.1(4)
C22 Ru1 N1 C9 -156.8(3)
C23 Ru1 N1 C9 166.2(3)
C26 Ru1 N1 C9 -117.8(5)
N2 Ru1 N1 C1 -171.9(2)
C27 Ru1 N1 C1 58.6(3)
C24 Ru1 N1 C1 -41.2(3)
C25 Ru1 N1 C1 -59.6(5)
C22 Ru1 N1 C1 28.5(3)
C23 Ru1 N1 C1 -8.5(3)
C26 Ru1 N1 C1 67.5(6)
N1 Ru1 N2 C12 -5.3(3)
C27 Ru1 N2 C12 129.3(3)
C24 Ru1 N2 C12 -130.0(3)
C25 Ru1 N2 C12 -161.4(3)
C22 Ru1 N2 C12 113.2(4)
C23 Ru1 N2 C12 -118.6(5)
C26 Ru1 N2 C12 161.3(3)
N1 Ru1 N2 C14 173.4(2)
C27 Ru1 N2 C14 -51.9(3)
C24 Ru1 N2 C14 48.7(3)
C25 Ru1 N2 C14 17.4(3)
C22 Ru1 N2 C14 -68.1(4)
C23 Ru1 N2 C14 60.1(5)
C26 Ru1 N2 C14 -20.0(3)
C9 N1 C1 C6 95.2(4)
Ru1 N1 C1 C6 -89.4(4)
C9 N1 C1 C2 -88.5(4)
Ru1 N1 C1 C2 86.9(4)
C6 C1 C2 C3 1.6(6)
N1 C1 C2 C3 -174.7(3)
C6 C1 C2 C7 -179.5(4)
N1 C1 C2 C7 4.3(5)
C1 C2 C3 C4 1.1(6)
C7 C2 C3 C4 -177.8(4)
C2 C3 C4 C5 -2.5(7)
C3 C4 C5 C6 1.2(7)
C4 C5 C6 C1 1.4(6)
C4 C5 C6 C8 -179.4(4)
C2 C1 C6 C5 -2.9(6)
N1 C1 C6 C5 173.3(4)
C2 C1 C6 C8 178.0(4)
N1 C1 C6 C8 -5.8(6)
C1 N1 C9 C11 175.4(3)
Ru1 N1 C9 C11 0.9(5)
C1 N1 C9 C10 -3.4(5)
Ru1 N1 C9 C10 -178.0(2)
N1 C9 C11 C12 -4.1(6)
C10 C9 C11 C12 174.7(3)
C14 N2 C12 C11 -174.5(3)
Ru1 N2 C12 C11 4.2(5)
C14 N2 C12 C13 3.7(5)
Ru1 N2 C12 C13 -177.6(2)
C9 C11 C12 N2 1.6(6)
C9 C11 C12 C13 -176.7(3)
C12 N2 C14 C15 92.5(4)
Ru1 N2 C14 C15 -86.4(4)
C12 N2 C14 C19 -91.0(4)
Ru1 N2 C14 C19 90.1(4)
C19 C14 C15 C16 -1.4(6)
N2 C14 C15 C16 175.1(4)
C19 C14 C15 C20 178.9(4)
N2 C14 C15 C20 -4.7(6)
C14 C15 C16 C17 1.0(7)
C20 C15 C16 C17 -179.3(4)
C15 C16 C17 C18 0.4(7)
C16 C17 C18 C19 -1.4(7)
C17 C18 C19 C14 1.0(7)
C17 C18 C19 C21 -177.8(4)
C15 C14 C19 C18 0.4(6)
N2 C14 C19 C18 -176.0(4)
C15 C14 C19 C21 179.2(4)
N2 C14 C19 C21 2.7(6)
N2 Ru1 C22 C23 155.9(3)
N1 Ru1 C22 C23 -87.9(3)
C27 Ru1 C22 C23 132.8(4)
C24 Ru1 C22 C23 28.1(2)
C25 Ru1 C22 C23 66.0(3)
C26 Ru1 C22 C23 102.6(3)
N2 Ru1 C22 C27 23.1(5)
N1 Ru1 C22 C27 139.3(2)
C24 Ru1 C22 C27 -104.8(3)
C25 Ru1 C22 C27 -66.8(3)
C23 Ru1 C22 C27 -132.8(4)
C26 Ru1 C22 C27 -30.2(2)
C27 C22 C23 C24 1.0(6)
Ru1 C22 C23 C24 -51.3(4)
C27 C22 C23 Ru1 52.2(3)
N2 Ru1 C23 C24 -15.5(6)
N1 Ru1 C23 C24 -127.4(2)
C27 Ru1 C23 C24 104.9(3)
C25 Ru1 C23 C24 31.1(3)
C22 Ru1 C23 C24 133.8(4)
C26 Ru1 C23 C24 67.8(3)
N2 Ru1 C23 C22 -149.3(4)
N1 Ru1 C23 C22 98.7(2)
C27 Ru1 C23 C22 -29.0(3)
C24 Ru1 C23 C22 -133.8(4)
C25 Ru1 C23 C22 -102.7(3)
C26 Ru1 C23 C22 -66.0(3)
C22 C23 C24 C25 -5.4(6)
Ru1 C23 C24 C25 -57.6(3)
C22 C23 C24 Ru1 52.2(4)
N2 Ru1 C24 C23 174.2(2)
N1 Ru1 C24 C23 63.2(3)
C27 Ru1 C24 C23 -64.5(3)
C25 Ru1 C24 C23 -129.5(4)
C22 Ru1 C24 C23 -27.9(2)
C26 Ru1 C24 C23 -101.0(3)
N2 Ru1 C24 C25 -56.3(3)
N1 Ru1 C24 C25 -167.2(2)
C27 Ru1 C24 C25 65.0(3)
C22 Ru1 C24 C25 101.6(3)
C23 Ru1 C24 C25 129.5(4)
C26 Ru1 C24 C25 28.6(3)
C23 C24 C25 C26 3.6(6)
Ru1 C24 C25 C26 -54.9(4)
C23 C24 C25 Ru1 58.5(3)
N2 Ru1 C25 C26 -91.0(3)
N1 Ru1 C25 C26 159.3(3)
C27 Ru1 C25 C26 28.5(3)
C24 Ru1 C25 C26 132.5(4)
C22 Ru1 C25 C26 65.9(3)
C23 Ru1 C25 C26 102.3(3)
N2 Ru1 C25 C24 136.6(3)
N1 Ru1 C25 C24 26.8(5)
C27 Ru1 C25 C24 -104.0(3)
C22 Ru1 C25 C24 -66.6(3)
C23 Ru1 C25 C24 -30.2(3)
C26 Ru1 C25 C24 -132.5(4)
C24 C25 C26 C27 2.6(6)
Ru1 C25 C26 C27 -51.0(4)
C24 C25 C26 Ru1 53.6(3)
N2 Ru1 C26 C25 95.6(3)
N1 Ru1 C26 C25 -145.0(5)
C27 Ru1 C26 C25 -133.2(4)
C24 Ru1 C26 C25 -29.4(3)
C22 Ru1 C26 C25 -102.7(3)
C23 Ru1 C26 C25 -66.3(3)
N2 Ru1 C26 C27 -131.2(2)
N1 Ru1 C26 C27 -11.8(6)
C24 Ru1 C26 C27 103.8(3)
C25 Ru1 C26 C27 133.2(4)
C22 Ru1 C26 C27 30.5(2)
C23 Ru1 C26 C27 66.9(3)
C25 C26 C27 C22 -7.1(6)
Ru1 C26 C27 C22 -58.6(4)
C25 C26 C27 Ru1 51.5(4)
C23 C22 C27 C26 5.4(6)
Ru1 C22 C27 C26 58.9(4)
C23 C22 C27 Ru1 -53.5(4)
N2 Ru1 C27 C26 60.2(3)
N1 Ru1 C27 C26 176.1(2)
C24 Ru1 C27 C26 -65.6(3)
C25 Ru1 C27 C26 -28.3(2)
C22 Ru1 C27 C26 -130.0(4)
C23 Ru1 C27 C26 -101.6(3)
N2 Ru1 C27 C22 -169.8(2)
N1 Ru1 C27 C22 -53.9(3)
C24 Ru1 C27 C22 64.4(3)
C25 Ru1 C27 C22 101.7(3)
C23 Ru1 C27 C22 28.4(2)
C26 Ru1 C27 C22 130.0(4)
O2 S1 C28 F1 -56.6(3)
O3 S1 C28 F1 63.1(3)
O1 S1 C28 F1 -177.2(3)
O2 S1 C28 F3 -177.3(3)
O3 S1 C28 F3 -57.6(3)
O1 S1 C28 F3 62.1(3)
O2 S1 C28 F2 63.0(3)
O3 S1 C28 F2 -177.3(3)
O1 S1 C28 F2 -57.6(4)
